data_8106105
loop_
_publ_author_name
'Clayton, Hadley S.'

_publ_section_title
;
 Crystal structure of dibromido-carbonyl-(\h6-p-cymene)osmium(II),
 C11H14Br2OOs
;
_journal_issue 2
_journal_name_full 'Zeitschrift f\"ur Kristallographie - New Crystal Structures'
_journal_page_first 221
_journal_page_last 222
_journal_paper_doi 10.1515/ncrs-2017-0227
_journal_volume 233
_journal_year 2018
_chemical_formula_moiety 'C10.93 H14 Br2.07 O0.93 Os'
_chemical_formula_sum 'C10.93 H14 Br2.07 O0.93 Os'
_chemical_formula_weight 515.69
_space_group_IT_number 14
_space_group_name_Hall '-P 2ybc'
_space_group_name_H-M_alt 'P 1 21/c 1'
_symmetry_cell_setting monoclinic
_symmetry_Int_Tables_number 14
_symmetry_space_group_name_Hall '-P 2ybc'
_symmetry_space_group_name_H-M 'P 1 21/c 1'
_atom_sites_solution_hydrogens geom
_cell_angle_alpha 90
_cell_angle_beta 102.143(2)
_cell_angle_gamma 90
_cell_formula_units_Z 4
_cell_length_a 10.3844(5)
_cell_length_b 6.7833(3)
_cell_length_c 19.0379(9)
_cell_measurement_reflns_used 9640
_cell_measurement_temperature 173(2)
_cell_measurement_theta_max 28.29
_cell_measurement_theta_min 3
_cell_measurement_wavelength 0.71073
_cell_volume 1311.03(11)
_computing_cell_refinement 'SAINT-Plus [4]'
_computing_data_collection 'APEX3 [4]'
_computing_data_reduction 'SAINT-Plus and XPREP [4]'
_computing_molecular_graphics 'Ortep for Windows [7]'
_computing_publication_material 'WinGX publication routines [8]'
_computing_structure_refinement 'SHELXL-2017/1 [6]'
_computing_structure_solution 'SHELXS-97 [5]'
_diffrn_ambient_temperature 173(2)
_diffrn_measured_fraction_theta_full 0.998
_diffrn_measured_fraction_theta_max 0.998
_diffrn_measurement_device_type 'Bruker D8 Venture Photon CCD area detector'
_diffrn_measurement_method '\w scans'
_diffrn_radiation_monochromator graphite
_diffrn_radiation_probe x-ray
_diffrn_radiation_type MoK\a
_diffrn_radiation_wavelength 0.71073
_diffrn_reflns_av_R_equivalents 0.0457
_diffrn_reflns_av_unetI/netI 0.0226
_diffrn_reflns_Laue_measured_fraction_full 0.998
_diffrn_reflns_Laue_measured_fraction_max 0.998
_diffrn_reflns_limit_h_max 13
_diffrn_reflns_limit_h_min -13
_diffrn_reflns_limit_k_max 8
_diffrn_reflns_limit_k_min -8
_diffrn_reflns_limit_l_max 25
_diffrn_reflns_limit_l_min -25
_diffrn_reflns_number 30356
_diffrn_reflns_point_group_measured_fraction_full 0.998
_diffrn_reflns_point_group_measured_fraction_max 0.998
_diffrn_reflns_theta_full 25.242
_diffrn_reflns_theta_max 27.997
_diffrn_reflns_theta_min 3.196
_diffrn_standards_interval_count .
_diffrn_standards_interval_time .
_diffrn_standards_number 0
_exptl_absorpt_coefficient_mu 15.996
_exptl_absorpt_correction_T_max 0.1587
_exptl_absorpt_correction_T_min 0.0147
_exptl_absorpt_correction_type integration
_exptl_absorpt_process_details 'XPREP (Bruker, 2016)'
_exptl_crystal_colour red
_exptl_crystal_density_diffrn 2.613
_exptl_crystal_density_method 'not measured'
_exptl_crystal_description block
_exptl_crystal_F_000 942
_exptl_crystal_size_max 0.465
_exptl_crystal_size_mid 0.22
_exptl_crystal_size_min 0.199
_refine_diff_density_max 1.042
_refine_diff_density_min -1.374
_refine_diff_density_rms 0.161
_refine_ls_extinction_method none
_refine_ls_goodness_of_fit_ref 1.213
_refine_ls_hydrogen_treatment constr
_refine_ls_matrix_type full
_refine_ls_number_constraints 0
_refine_ls_number_parameters 149
_refine_ls_number_reflns 3156
_refine_ls_number_restraints 13
_refine_ls_restrained_S_all 1.213
_refine_ls_R_factor_all 0.0282
_refine_ls_R_factor_gt 0.0258
_refine_ls_shift/su_max 0.001
_refine_ls_shift/su_mean 0
_refine_ls_structure_factor_coef Fsqd
_refine_ls_weighting_details 'w=1/[\s^2^(Fo^2^)+(0.0108P)^2^+8.5293P] where P=(Fo^2^+2Fc^2^)/3'
_refine_ls_weighting_scheme calc
_refine_ls_wR_factor_gt 0.0574
_refine_ls_wR_factor_ref 0.0582
_reflns_Friedel_coverage 0
_reflns_number_gt 2995
_reflns_number_total 3156
_reflns_threshold_expression 'I > 2\s(I)'
_cod_data_source_file suppl_ncrs-2017-0227_suppl.cif
_cod_data_source_block shelx
_cod_original_sg_symbol_H-M 'P 21/c'
_cod_database_code 8106105
_shelx_estimated_absorpt_t_min 0.05
_shelx_estimated_absorpt_t_max 0.143
_publcif_info_exptl_table_max_cols 4
_publcif_info_exptl_table_use_headnotes n

loop_
_symmetry_equiv_pos_as_xyz
'x, y, z'
'-x, y+1/2, -z+1/2'
'-x, -y, -z'
'x, -y-1/2, z-1/2'

loop_
_atom_site_label
_atom_site_type_symbol
_atom_site_fract_x
_atom_site_fract_y
_atom_site_fract_z
_atom_site_U_iso_or_equiv
_atom_site_adp_type
_atom_site_occupancy
_atom_site_site_symmetry_order
_atom_site_calc_flag
_atom_site_refinement_flags_posn
_atom_site_refinement_flags_adp
_atom_site_refinement_flags_occupancy
_atom_site_disorder_assembly
_atom_site_disorder_group
C1 C 0.2306(5) 0.6968(7) 0.1743(3) 0.0203(10) Uani 1 1 d . . . . .
C2 C 0.1494(5) 0.7475(7) 0.1063(3) 0.0218(10) Uani 1 1 d . . . . .
H2 H 0.0586 0.774275 0.103305 0.026 Uiso 1 1 calc R U . . .
C3 C 0.2010(5) 0.7587(8) 0.0439(3) 0.0220(10) Uani 1 1 d . . . . .
H3 H 0.143334 0.781506 -0.001162 0.026 Uiso 1 1 calc R U . . .
C4 C 0.3399(5) 0.7360(7) 0.0472(3) 0.0219(10) Uani 1 1 d . . . . .
C5 C 0.4192(5) 0.6820(7) 0.1127(3) 0.0193(9) Uani 1 1 d . . . . .
H5 H 0.510995 0.663464 0.116014 0.023 Uiso 1 1 calc R U . . .
C6 C 0.3646(5) 0.6536(7) 0.1759(3) 0.0189(9) Uani 1 1 d . . . . .
H6 H 0.419175 0.605542 0.218926 0.023 Uiso 1 1 calc R U . . .
C7 C 0.3941(6) 0.7596(9) -0.0194(3) 0.0300(12) Uani 1 1 d . . . . .
H7A H 0.486539 0.718069 -0.009524 0.045 Uiso 1 1 calc R U . . .
H7B H 0.38789 0.898166 -0.0343 0.045 Uiso 1 1 calc R U . . .
H7C H 0.343238 0.677957 -0.057943 0.045 Uiso 1 1 calc R U . . .
C8 C 0.1743(5) 0.6883(8) 0.2413(3) 0.0252(11) Uani 1 1 d . . . . .
H8 H 0.07661 0.673861 0.225859 0.03 Uiso 1 1 calc R U . . .
C9 C 0.2248(7) 0.5176(9) 0.2910(3) 0.0356(14) Uani 1 1 d . . . . .
H9A H 0.213566 0.394233 0.263611 0.053 Uiso 1 1 calc R U . . .
H9B H 0.175004 0.51078 0.329321 0.053 Uiso 1 1 calc R U . . .
H9C H 0.318368 0.537602 0.312151 0.053 Uiso 1 1 calc R U . . .
C10 C 0.2020(8) 0.8870(9) 0.2793(3) 0.0399(15) Uani 1 1 d . . . . .
H10A H 0.297379 0.904896 0.29517 0.06 Uiso 1 1 calc R U . . .
H10B H 0.160662 0.890372 0.321008 0.06 Uiso 1 1 calc R U . . .
H10C H 0.165892 0.99306 0.245979 0.06 Uiso 1 1 calc R U . . .
C11 C 0.1054(10) 0.3103(14) 0.1098(5) 0.0254(15) Uani 0.933(6) 1 d . U P A 1
O1 O 0.0228(8) 0.2132(14) 0.1199(5) 0.0361(18) Uani 0.933(6) 1 d . U P A 1
Os1 Os 0.24709(2) 0.46392(3) 0.09314(2) 0.01669(6) Uani 1 1 d D U . . .
Br1 Br 0.21625(5) 0.29473(8) -0.02830(3) 0.02684(12) Uani 1 1 d D . . . .
Br2 Br 0.39288(6) 0.18108(8) 0.14635(3) 0.02814(12) Uani 1 1 d D . . . .
Br3 Br 0.0688(14) 0.249(2) 0.1215(8) 0.030(4) Uani 0.067(6) 1 d D U P A 2

loop_
_atom_site_aniso_label
_atom_site_aniso_U_11
_atom_site_aniso_U_22
_atom_site_aniso_U_33
_atom_site_aniso_U_23
_atom_site_aniso_U_13
_atom_site_aniso_U_12
C1 0.023(2) 0.018(2) 0.019(2) -0.0038(18) 0.0024(19) -0.0014(18)
C2 0.017(2) 0.019(2) 0.027(3) -0.0031(19) 0.0006(19) 0.0031(18)
C3 0.025(2) 0.021(2) 0.018(2) 0.0013(18) -0.0008(19) 0.0018(19)
C4 0.029(3) 0.017(2) 0.019(2) -0.0001(18) 0.006(2) -0.0016(19)
C5 0.020(2) 0.016(2) 0.022(2) -0.0043(18) 0.0039(19) -0.0031(18)
C6 0.021(2) 0.019(2) 0.016(2) -0.0048(18) 0.0018(18) -0.0038(18)
C7 0.040(3) 0.031(3) 0.021(2) 0.000(2) 0.009(2) -0.002(2)
C8 0.027(3) 0.030(3) 0.020(2) -0.003(2) 0.008(2) -0.002(2)
C9 0.053(4) 0.030(3) 0.028(3) 0.003(2) 0.017(3) -0.004(3)
C10 0.063(4) 0.030(3) 0.033(3) -0.008(3) 0.027(3) 0.000(3)
C11 0.026(4) 0.022(5) 0.025(4) -0.005(3) -0.001(3) 0.004(3)
O1 0.028(4) 0.042(4) 0.038(4) -0.003(3) 0.007(4) -0.011(3)
Os1 0.01583(9) 0.01793(10) 0.01503(9) -0.00172(7) 0.00034(6) -0.00104(7)
Br1 0.0292(3) 0.0290(3) 0.0199(2) -0.00782(19) -0.0003(2) -0.0013(2)
Br2 0.0301(3) 0.0234(3) 0.0289(3) 0.0024(2) 0.0018(2) 0.0027(2)
Br3 0.026(10) 0.025(9) 0.033(7) -0.003(6) -0.008(7) -0.005(6)

loop_
_atom_type_symbol
_atom_type_description
_atom_type_scat_dispersion_real
_atom_type_scat_dispersion_imag
_atom_type_scat_source
C C 0.0033 0.0016 'International Tables Vol C Tables 4.2.6.8 and 6.1.1.4'
H H 0 0 'International Tables Vol C Tables 4.2.6.8 and 6.1.1.4'
Br Br -0.2901 2.4595 'International Tables Vol C Tables 4.2.6.8 and 6.1.1.4'
O O 0.0106 0.006 'International Tables Vol C Tables 4.2.6.8 and 6.1.1.4'
Os Os -1.2165 7.603 'International Tables Vol C Tables 4.2.6.8 and 6.1.1.4'

loop_
_exptl_crystal_face_index_h
_exptl_crystal_face_index_k
_exptl_crystal_face_index_l
_exptl_crystal_face_perp_dist
-1 0 2 0.11
1 0 -2 0.065
0 -2 1 0.078
0 2 -1 0.096
-1 2 1 0.101
1 0 2 0.186
-1 0 -2 0.211

loop_
_geom_angle_atom_site_label_1
_geom_angle_atom_site_label_2
_geom_angle_atom_site_label_3
_geom_angle
_geom_angle_site_symmetry_1
_geom_angle_site_symmetry_3
C6 C1 C2 117.4(5) . .
C6 C1 C8 121.8(4) . .
C2 C1 C8 120.9(5) . .
C6 C1 Os1 69.6(3) . .
C2 C1 Os1 70.2(3) . .
C8 C1 Os1 130.8(4) . .
C3 C2 C1 121.4(5) . .
C3 C2 Os1 71.7(3) . .
C1 C2 Os1 72.3(3) . .
C3 C2 H2 119.3 . .
C1 C2 H2 119.3 . .
Os1 C2 H2 129.2 . .
C2 C3 C4 121.0(4) . .
C2 C3 Os1 71.4(3) . .
C4 C3 Os1 76.1(3) . .
C2 C3 H3 119.5 . .
C4 C3 H3 119.5 . .
Os1 C3 H3 124.6 . .
C5 C4 C3 117.8(5) . .
C5 C4 C7 122.0(5) . .
C3 C4 C7 120.2(5) . .
C5 C4 Os1 70.7(3) . .
C3 C4 Os1 67.2(3) . .
C7 C4 Os1 131.2(4) . .
C4 C5 C6 121.2(5) . .
C4 C5 Os1 74.3(3) . .
C6 C5 Os1 67.7(3) . .
C4 C5 H5 119.4 . .
C6 C5 H5 119.4 . .
Os1 C5 H5 131.5 . .
C1 C6 C5 120.6(5) . .
C1 C6 Os1 73.2(3) . .
C5 C6 Os1 74.7(3) . .
C1 C6 H6 119.7 . .
C5 C6 H6 119.7 . .
Os1 C6 H6 123.9 . .
C4 C7 H7A 109.5 . .
C4 C7 H7B 109.5 . .
H7A C7 H7B 109.5 . .
C4 C7 H7C 109.5 . .
H7A C7 H7C 109.5 . .
H7B C7 H7C 109.5 . .
C1 C8 C9 114.3(5) . .
C1 C8 C10 107.3(4) . .
C9 C8 C10 111.8(5) . .
C1 C8 H8 107.7 . .
C9 C8 H8 107.7 . .
C10 C8 H8 107.7 . .
C8 C9 H9A 109.5 . .
C8 C9 H9B 109.5 . .
H9A C9 H9B 109.5 . .
C8 C9 H9C 109.5 . .
H9A C9 H9C 109.5 . .
H9B C9 H9C 109.5 . .
C8 C10 H10A 109.5 . .
C8 C10 H10B 109.5 . .
H10A C10 H10B 109.5 . .
C8 C10 H10C 109.5 . .
H10A C10 H10C 109.5 . .
H10B C10 H10C 109.5 . .
O1 C11 Os1 177.9(11) . .
C11 Os1 C6 122.7(3) . .
C11 Os1 C2 94.0(3) . .
C6 Os1 C2 66.92(18) . .
C11 Os1 C3 117.6(3) . .
C6 Os1 C3 79.22(18) . .
C2 Os1 C3 36.96(19) . .
C11 Os1 C1 95.7(3) . .
C6 Os1 C1 37.19(18) . .
C2 Os1 C1 37.45(18) . .
C3 Os1 C1 67.35(18) . .
C11 Os1 C5 160.2(3) . .
C6 Os1 C5 37.57(17) . .
C2 Os1 C5 77.33(18) . .
C3 Os1 C5 65.03(18) . .
C1 Os1 C5 66.57(18) . .
C11 Os1 C4 154.0(3) . .
C6 Os1 C4 66.10(18) . .
C2 Os1 C4 65.84(19) . .
C3 Os1 C4 36.73(18) . .
C1 Os1 C4 78.38(18) . .
C5 Os1 C4 35.00(17) . .
C6 Os1 Br3 120.8(4) . .
C2 Os1 Br3 96.0(4) . .
C3 Os1 Br3 120.9(4) . .
C1 Os1 Br3 95.5(4) . .
C5 Os1 Br3 158.3(4) . .
C4 Os1 Br3 157.4(4) . .
C11 Os1 Br2 86.3(3) . .
C6 Os1 Br2 87.79(13) . .
C2 Os1 Br2 150.08(13) . .
C3 Os1 Br2 156.09(14) . .
C1 Os1 Br2 112.70(13) . .
C5 Os1 Br2 92.52(13) . .
C4 Os1 Br2 119.45(13) . .
Br3 Os1 Br2 83.0(4) . .
C11 Os1 Br1 87.1(3) . .
C6 Os1 Br1 149.63(13) . .
C2 Os1 Br1 121.51(13) . .
C3 Os1 Br1 92.75(13) . .
C1 Os1 Br1 158.84(13) . .
C5 Os1 Br1 112.62(12) . .
C4 Os1 Br1 89.94(12) . .
Br3 Os1 Br1 88.6(4) . .
Br2 Os1 Br1 88.394(19) . .

loop_
_geom_bond_atom_site_label_1
_geom_bond_atom_site_label_2
_geom_bond_distance
_geom_bond_site_symmetry_2
C1 C6 1.416(7) .
C1 C2 1.430(7) .
C1 C8 1.512(7) .
C1 Os1 2.241(5) .
C2 C3 1.404(7) .
C2 Os1 2.214(5) .
C2 H2 0.95 .
C3 C4 1.439(7) .
C3 Os1 2.217(5) .
C3 H3 0.95 .
C4 C5 1.392(7) .
C4 C7 1.500(7) .
C4 Os1 2.335(5) .
C5 C6 1.447(7) .
C5 Os1 2.290(5) .
C5 H5 0.95 .
C6 Os1 2.196(5) .
C6 H6 0.95 .
C7 H7A 0.98 .
C7 H7B 0.98 .
C7 H7C 0.98 .
C8 C9 1.517(8) .
C8 C10 1.527(8) .
C8 H8 1 .
C9 H9A 0.98 .
C9 H9B 0.98 .
C9 H9C 0.98 .
C10 H10A 0.98 .
C10 H10B 0.98 .
C10 H10C 0.98 .
C11 O1 1.130(15) .
C11 Os1 1.884(11) .
Os1 Br3 2.503(12) .
Os1 Br2 2.5207(6) .
Os1 Br1 2.5403(5) .

loop_
_geom_torsion_atom_site_label_1
_geom_torsion_atom_site_label_2
_geom_torsion_atom_site_label_3
_geom_torsion_atom_site_label_4
_geom_torsion
_geom_torsion_site_symmetry_1
_geom_torsion_site_symmetry_2
_geom_torsion_site_symmetry_3
_geom_torsion_site_symmetry_4
C6 C1 C2 C3 -1.5(7) . . . .
C8 C1 C2 C3 179.1(5) . . . .
Os1 C1 C2 C3 -54.4(4) . . . .
C6 C1 C2 Os1 53.0(4) . . . .
C8 C1 C2 Os1 -126.5(5) . . . .
C1 C2 C3 C4 -5.4(8) . . . .
Os1 C2 C3 C4 -60.1(4) . . . .
C1 C2 C3 Os1 54.8(4) . . . .
C2 C3 C4 C5 6.7(7) . . . .
Os1 C3 C4 C5 -51.2(4) . . . .
C2 C3 C4 C7 -176.6(5) . . . .
Os1 C3 C4 C7 125.6(5) . . . .
C2 C3 C4 Os1 57.8(4) . . . .
C3 C4 C5 C6 -1.3(7) . . . .
C7 C4 C5 C6 -178.0(5) . . . .
Os1 C4 C5 C6 -50.8(4) . . . .
C3 C4 C5 Os1 49.5(4) . . . .
C7 C4 C5 Os1 -127.2(5) . . . .
C2 C1 C6 C5 6.8(7) . . . .
C8 C1 C6 C5 -173.7(4) . . . .
Os1 C1 C6 C5 60.1(4) . . . .
C2 C1 C6 Os1 -53.3(4) . . . .
C8 C1 C6 Os1 126.2(5) . . . .
C4 C5 C6 C1 -5.6(7) . . . .
Os1 C5 C6 C1 -59.3(4) . . . .
C4 C5 C6 Os1 53.7(4) . . . .
C6 C1 C8 C9 -39.6(7) . . . .
C2 C1 C8 C9 139.8(5) . . . .
Os1 C1 C8 C9 50.0(7) . . . .
C6 C1 C8 C10 85.0(6) . . . .
C2 C1 C8 C10 -95.6(6) . . . .
Os1 C1 C8 C10 174.6(4) . . . .

loop_
_publcif_info_datablock.id
_publcif_info_datablock.publ_exptl
_publcif_info_datablock.publ_geom
_publcif_info_datablock.structure
{e1175bf7-4c95-4303-96b3-7b7c9f71b001} ? ? ?
{712ef7e3-b314-4c30-84b0-78338686478f} y y y

loop_
_publcif_info_exptl_table_extra_item
sin_theta_over_lambda_max

loop_
_publcif_info_tables.block_id
_publcif_info_tables.reference_item
{e1175bf7-4c95-4303-96b3-7b7c9f71b001} '_publcif_info_datablock.publ_exptl'
